data_7212559
loop_
_publ_author_name
'Abrahams, Brendan F.'
'Grannas, Martin J.'
'McCormick, Laura J.'
'Robson, Richard'
'Thistlethwaite, Peter J.'

_publ_section_title
;
 Chiral and achiral linear coordination polymers from aldaric acids
;
_journal_issue 10
_journal_name_full CrystEngComm
_journal_page_first 2885
_journal_paper_doi 10.1039/c001505a
_journal_volume 12
_journal_year 2010
_chemical_formula_sum 'C9 H10 Cd0.5 N O5'
_chemical_formula_weight 268.38
_chemical_name_systematic
;
?
;
_space_group_IT_number 15
_symmetry_cell_setting monoclinic
_symmetry_space_group_name_Hall '-C 2yc'
_symmetry_space_group_name_H-M 'C 1 2/c 1'
_atom_sites_solution_hydrogens geom
_atom_sites_solution_primary direct
_atom_sites_solution_secondary difmap
_audit_creation_method SHELXL-97
_cell_angle_alpha 90.00
_cell_angle_beta 112.7850(10)
_cell_angle_gamma 90.00
_cell_formula_units_Z 8
_cell_length_a 7.9270(19)
_cell_length_b 25.929(5)
_cell_length_c 10.234(2)
_cell_measurement_reflns_used 1097
_cell_measurement_temperature 130(2)
_cell_measurement_theta_max 72.8152
_cell_measurement_theta_min 4.6813
_cell_volume 1939.3(7)
_computing_cell_refinement
;
CrysAlisPro, Oxford Diffraction Ltd.,
Version 1.171.33.31 (release 08-01-2009 CrysAlis171 .NET)
(compiled Jan 8 2009,16:24:04)
;
_computing_data_collection
;
CrysAlisPro, Oxford Diffraction Ltd.,
Version 1.171.33.31 (release 08-01-2009 CrysAlis171 .NET)
(compiled Jan 8 2009,16:24:04)
;
_computing_data_reduction
;
CrysAlisPro, Oxford Diffraction Ltd.,
Version 1.171.33.31 (release 08-01-2009 CrysAlis171 .NET)
(compiled Jan 8 2009,16:24:04)
;
_computing_structure_refinement 'SHELXL-97 (Sheldrick, 1997)'
_computing_structure_solution 'SHELXS-97 (Sheldrick, 1997)'
_diffrn_ambient_temperature 130(2)
_diffrn_detector_area_resol_mean 16.0711
_diffrn_measured_fraction_theta_full 0.945
_diffrn_measured_fraction_theta_max 0.946
_diffrn_measurement_device_type 'Goniometer KM4/Xcalibur, detector: Sapphire3'
_diffrn_measurement_method 'phi and omega scans'
_diffrn_radiation_monochromator graphite
_diffrn_radiation_source 'fine-focus sealed tube'
_diffrn_radiation_type CuK\a
_diffrn_radiation_wavelength 1.54184
_diffrn_reflns_av_R_equivalents 0.0834
_diffrn_reflns_av_sigmaI/netI 0.0646
_diffrn_reflns_limit_h_max 9
_diffrn_reflns_limit_h_min -7
_diffrn_reflns_limit_k_max 30
_diffrn_reflns_limit_k_min -30
_diffrn_reflns_limit_l_max 12
_diffrn_reflns_limit_l_min -9
_diffrn_reflns_number 3400
_diffrn_reflns_theta_full 64.86
_diffrn_reflns_theta_max 64.86
_diffrn_reflns_theta_min 5.80
_exptl_absorpt_coefficient_mu 9.594
_exptl_absorpt_correction_T_max 0.753
_exptl_absorpt_correction_T_min 0.258
_exptl_absorpt_correction_type gaussian
_exptl_absorpt_process_details
;
CrysAlis RED, Oxford Diffraction Ltd.,
Version 1.171.33.31 (release 08-01-2009 CrysAlis171 .NET)
(compiled Jan 8 2009,16:24:04)
Numerical absorption correction based on gaussian integration over
a multifaceted crystal model
;
_exptl_crystal_colour colourless
_exptl_crystal_density_diffrn 1.838
_exptl_crystal_density_method 'not measured'
_exptl_crystal_description leaf-shaped
_exptl_crystal_F_000 1080
_exptl_crystal_size_max 0.2991
_exptl_crystal_size_mid 0.0670
_exptl_crystal_size_min 0.0316
_refine_diff_density_max 2.582
_refine_diff_density_min -1.964
_refine_diff_density_rms 0.211
_refine_ls_extinction_method none
_refine_ls_goodness_of_fit_ref 1.065
_refine_ls_hydrogen_treatment constr
_refine_ls_matrix_type full
_refine_ls_number_parameters 113
_refine_ls_number_reflns 1554
_refine_ls_number_restraints 0
_refine_ls_restrained_S_all 1.065
_refine_ls_R_factor_all 0.1281
_refine_ls_R_factor_gt 0.1158
_refine_ls_shift/su_max 0.000
_refine_ls_shift/su_mean 0.000
_refine_ls_structure_factor_coef Fsqd
_refine_ls_weighting_details 'calc w=1/[\s^2^(Fo^2^)+(0.1409P)^2^+81.5946P] where P=(Fo^2^+2Fc^2^)/3'
_refine_ls_weighting_scheme calc
_refine_ls_wR_factor_gt 0.2911
_refine_ls_wR_factor_ref 0.3022
_reflns_number_gt 1259
_reflns_number_total 1554
_reflns_threshold_expression >2sigma(I)
_cod_data_source_file c001505a.txt
_cod_data_source_block lmd72fabs
_cod_depositor_comments
;
The following automatic conversions were performed:

'_symmetry_cell_setting' value 'Monoclinic' changed to 'monoclinic'
according to /home/saulius/struct/CIF-dictionaries/cif_core.dic
dictionary named 'cif_core.dic' version 2.4.2 from 2011-04-26.

Automatic conversion script
Id: cif_fix_values 1891 2012-01-12 08:04:46Z andrius 
;
_cod_original_cell_volume 1939.4(7)
_cod_original_sg_symbol_H-M C2/c
_cod_original_formula_sum 'C9 H10 Cd0.50 N O5'
_cod_database_code 7212559

loop_
_symmetry_equiv_pos_as_xyz
'x, y, z'
'-x, y, -z+1/2'
'x+1/2, y+1/2, z'
'-x+1/2, y+1/2, -z+1/2'
'-x, -y, -z'
'x, -y, z-1/2'
'-x+1/2, -y+1/2, -z'
'x+1/2, -y+1/2, z-1/2'

loop_
_atom_site_label
_atom_site_type_symbol
_atom_site_fract_x
_atom_site_fract_y
_atom_site_fract_z
_atom_site_U_iso_or_equiv
_atom_site_adp_type
_atom_site_occupancy
_atom_site_symmetry_multiplicity
_atom_site_calc_flag
_atom_site_refinement_flags
_atom_site_disorder_assembly
_atom_site_disorder_group
O2W O 0.457(4) 0.1337(11) 0.354(3) 0.098(11) Uiso 0.58(4) 1 d P . .
O1W O 0.504(4) 0.1172(12) 0.476(3) 0.071(12) Uiso 0.42(4) 1 d P . .
O3 O 0.261(4) 0.1803(9) 0.491(3) 0.035(9) Uiso 0.34(3) 1 d P A 1
H3 H 0.1874 0.1579 0.4974 0.052 Uiso 0.34(3) 1 calc PR A 1
O3B O 0.1869(19) 0.1875(5) 0.4055(17) 0.035(5) Uiso 0.66(3) 1 d P A 2
H3B H 0.1453 0.1897 0.3168 0.052 Uiso 0.66(3) 1 calc PR A 2
C1 C -0.1266(17) 0.1984(5) 0.4683(15) 0.035(3) Uani 1 1 d . . .
C2 C 0.0479(16) 0.2289(5) 0.5504(13) 0.031(3) Uani 1 1 d . A .
C3 C 0.1642(18) 0.2349(5) 0.4630(15) 0.038(3) Uani 1 1 d . . .
H3A H 0.0954 0.2438 0.3610 0.045 Uiso 1 1 calc R A 1
N1A N -0.142(3) 0.0640(5) 0.791(2) 0.030(5) Uiso 0.50 1 d PG B 1
C4A C -0.072(3) 0.0186(7) 0.759(2) 0.047(9) Uiso 0.50 1 d PG . 1
C5A C -0.124(3) -0.0287(6) 0.796(2) 0.039(7) Uiso 0.50 1 d PG . 1
C6A C -0.246(3) -0.0306(6) 0.864(3) 0.053(8) Uiso 0.50 1 d PG B 1
H6A H -0.2810 -0.0629 0.8887 0.064 Uiso 0.50 1 calc PR B 1
C7A C -0.315(3) 0.0148(8) 0.896(2) 0.053(7) Uiso 0.50 1 d PG B 1
H7A H -0.3975 0.0135 0.9422 0.063 Uiso 0.50 1 calc PR B 1
C8A C -0.263(2) 0.0621(6) 0.859(2) 0.028(5) Uiso 0.50 1 d PG B 1
H8A H -0.3100 0.0932 0.8808 0.034 Uiso 0.50 1 calc PR B 1
C9A C -0.037(4) -0.0735(10) 0.767(3) 0.040(7) Uiso 0.50 1 d P . 1
H9A H -0.0703 -0.1061 0.7924 0.047 Uiso 0.50 1 calc PR . 1
C9B C -0.095(6) -0.0687(15) 0.794(4) 0.062(9) Uiso 0.50 1 d P . 2
H9B H -0.1520 -0.0995 0.8064 0.075 Uiso 0.50 1 calc PR . 2
N1B N -0.112(3) 0.0705(6) 0.827(2) 0.040(7) Uiso 0.50 1 d PG B 2
C4B C -0.061(3) 0.0219(7) 0.798(2) 0.027(6) Uiso 0.50 1 d PG . 2
C5B C -0.135(3) -0.0220(6) 0.834(3) 0.050(8) Uiso 0.50 1 d PG B 2
C6B C -0.260(3) -0.0172(8) 0.897(3) 0.059(9) Uiso 0.50 1 d PG B 2
H6B H -0.3110 -0.0472 0.9214 0.071 Uiso 0.50 1 calc PR B 2
C7B C -0.311(3) 0.0314(10) 0.926(3) 0.089(13) Uiso 0.50 1 d PG B 2
H7B H -0.3968 0.0347 0.9700 0.106 Uiso 0.50 1 calc PR B 2
C8B C -0.237(3) 0.0752(7) 0.891(3) 0.053(8) Uiso 0.50 1 d PG B 2
H8B H -0.2717 0.1085 0.9110 0.064 Uiso 0.50 1 calc PR B 2
O1A O -0.1695(13) 0.1612(4) 0.5259(10) 0.044(2) Uani 1 1 d . B .
O1B O -0.2242(15) 0.2157(4) 0.3470(12) 0.056(3) Uani 1 1 d . . .
O2 O 0.1473(13) 0.2036(4) 0.6802(11) 0.052(3) Uani 1 1 d . . .
H2 H 0.1719 0.2247 0.7473 0.077 Uiso 1 1 calc R A .
Cd1 Cd 0.0000 0.13807(5) 0.7500 0.0651(8) Uani 1 2 d S . .

loop_
_atom_site_aniso_label
_atom_site_aniso_U_11
_atom_site_aniso_U_22
_atom_site_aniso_U_33
_atom_site_aniso_U_23
_atom_site_aniso_U_13
_atom_site_aniso_U_12
C1 0.036(7) 0.037(7) 0.052(8) -0.011(5) 0.038(7) -0.006(5)
C2 0.032(6) 0.037(6) 0.041(7) 0.002(5) 0.032(6) -0.002(5)
C3 0.042(7) 0.038(6) 0.056(8) -0.006(5) 0.043(7) -0.011(5)
O1A 0.049(5) 0.047(5) 0.059(6) 0.003(4) 0.047(5) -0.007(4)
O1B 0.050(6) 0.079(7) 0.058(7) -0.007(5) 0.040(6) -0.008(5)
O2 0.036(5) 0.082(7) 0.054(6) 0.013(5) 0.035(5) -0.018(5)
Cd1 0.1353(18) 0.0211(8) 0.0780(13) 0.000 0.0842(13) 0.000

loop_
_atom_type_symbol
_atom_type_description
_atom_type_scat_dispersion_real
_atom_type_scat_dispersion_imag
_atom_type_scat_source
C C 0.0181 0.0091 'International Tables Vol C Tables 4.2.6.8 and 6.1.1.4'
H H 0.0000 0.0000 'International Tables Vol C Tables 4.2.6.8 and 6.1.1.4'
N N 0.0311 0.0180 'International Tables Vol C Tables 4.2.6.8 and 6.1.1.4'
O O 0.0492 0.0322 'International Tables Vol C Tables 4.2.6.8 and 6.1.1.4'
Cd Cd 0.1185 4.6533 'International Tables Vol C Tables 4.2.6.8 and 6.1.1.4'

loop_
_geom_angle_atom_site_label_1
_geom_angle_atom_site_label_2
_geom_angle_atom_site_label_3
_geom_angle
_geom_angle_site_symmetry_1
_geom_angle_site_symmetry_3
O1A C1 O1B 124.4(12) . .
O1A C1 C2 119.6(12) . .
O1B C1 C2 115.8(11) . .
O2 C2 C3 110.8(10) . .
O2 C2 C1 109.4(10) . .
C3 C2 C1 110.8(10) . .
O3B C3 C3 115.6(14) . 7_556
O3B C3 C2 111.3(11) . .
C3 C3 C2 113.2(14) 7_556 .
O3B C3 O3 33.0(10) . .
C3 C3 O3 95.6(16) 7_556 .
C2 C3 O3 99.3(13) . .
C4A N1A C8A 120.0 . .
C4A N1A Cd1 113.1(8) . .
C8A N1A Cd1 126.2(8) . .
C4A C4A N1A 120.7(6) 2_556 .
C4A C4A C5A 115.5(8) 2_556 .
N1A C4A C5A 120.0 . .
C6A C5A C4A 120.0 . .
C6A C5A C9A 123.6(17) . .
C4A C5A C9A 116.2(17) . .
C6A C5A C9A 142.2(12) . 2_556
C4A C5A C9A 97.7(12) . 2_556
C9A C5A C9A 18.6(14) . 2_556
C5A C6A C7A 120.0 . .
C6A C7A C8A 120.0 . .
C7A C8A N1A 120.0 . .
C9A C9A C5A 126.0(14) 2_556 .
C9A C9A C5A 35.5(13) 2_556 2_556
C5A C9A C5A 91(2) . 2_556
C5B C9B C9B 116(2) . 2_556
C4B N1B C8B 120.0 . .
C4B N1B Cd1 116.6(10) . .
C8B N1B Cd1 123.3(10) . .
C5B C4B N1B 120.0 . .
C5B C4B C4B 124.5(4) . 2_556
N1B C4B C4B 114.74(18) . 2_556
C9B C5B C4B 119(2) . .
C9B C5B C6B 121(2) . .
C4B C5B C6B 120.0 . .
C7B C6B C5B 120.0 . .
C6B C7B C8B 120.0 . .
C7B C8B N1B 120.0 . .
C1 O1A Cd1 121.7(9) . .
N1B Cd1 N1B 77.1(9) 2_556 .
N1B Cd1 O1A 114.1(6) 2_556 2_556
N1B Cd1 O1A 90.6(6) . 2_556
N1B Cd1 O1A 90.6(6) 2_556 .
N1B Cd1 O1A 114.1(6) . .
O1A Cd1 O1A 149.0(5) 2_556 .
N1B Cd1 O2 173.6(6) 2_556 2_556
N1B Cd1 O2 98.5(6) . 2_556
O1A Cd1 O2 70.4(3) 2_556 2_556
O1A Cd1 O2 86.9(4) . 2_556
N1B Cd1 N1A 72.8(5) 2_556 .
N1B Cd1 N1A 9.5(7) . .
O1A Cd1 N1A 100.1(6) 2_556 .
O1A Cd1 N1A 105.2(6) . .
O2 Cd1 N1A 102.2(5) 2_556 .
N1B Cd1 N1A 9.5(7) 2_556 2_556
N1B Cd1 N1A 72.8(5) . 2_556
O1A Cd1 N1A 105.2(6) 2_556 2_556
O1A Cd1 N1A 100.1(6) . 2_556
O2 Cd1 N1A 170.5(5) 2_556 2_556
N1A Cd1 N1A 69.9(8) . 2_556

loop_
_geom_bond_atom_site_label_1
_geom_bond_atom_site_label_2
_geom_bond_distance
_geom_bond_site_symmetry_2
O2W O1W 1.24(4) .
O3 C3 1.58(3) .
O3B C3 1.403(18) .
C1 O1A 1.245(15) .
C1 O1B 1.264(17) .
C1 C2 1.531(17) .
C2 O2 1.415(16) .
C2 C3 1.521(16) .
C3 C3 1.50(3) 7_556
N1A C4A 1.3900 .
N1A C8A 1.3900 .
N1A Cd1 2.342(13) .
C4A C4A 1.23(3) 2_556
C4A C5A 1.3900 .
C5A C6A 1.3900 .
C5A C9A 1.44(3) .
C5A C9A 2.01(3) 2_556
C6A C7A 1.3900 .
C7A C8A 1.3900 .
C9A C9A 0.79(6) 2_556
C9A C5A 2.01(3) 2_556
C9B C5B 1.35(4) .
C9B C9B 2.03(9) 2_556
N1B C4B 1.3900 .
N1B C8B 1.3900 .
N1B Cd1 2.241(14) .
C4B C5B 1.3900 .
C4B C4B 1.63(3) 2_556
C5B C6B 1.3900 .
C6B C7B 1.3900 .
C7B C8B 1.3900 .
O1A Cd1 2.244(10) .
Cd1 N1B 2.241(14) 2_556
Cd1 O1A 2.244(10) 2_556
Cd1 O2 2.325(9) 2_556
Cd1 N1A 2.342(13) 2_556
